data_1544443
loop_
_publ_author_name
'Xu, Bingjia'
'Wu, Haozhong'
'Chen, Junru'
'Yang, Zhan'
'Yang, Zhiyong'
'Wu, Yuan-Chun'
'Zhang, Yi'
'Jin, Chongjun'
'Lu, Po-Yen'
'Chi, Zhenguo'
'Liu, Siwei'
'Xu, Jiarui'
'Aldred, Matthew'

_publ_section_title
;
 White-light emission from a single heavy atom-free molecule with room
 temperature phosphorescence, mechanochromism and thermochromism
;
_journal_issue 3
_journal_name_full 'Chem. Sci.'
_journal_page_first 1909
_journal_paper_doi 10.1039/C6SC03038F
_journal_volume 8
_journal_year 2017
_chemical_formula_sum 'C24 H16 O2 S2'
_chemical_formula_weight 400.49
_chemical_name_systematic SHB2t
_space_group_IT_number 14
_symmetry_cell_setting monoclinic
_symmetry_space_group_name_Hall '-P 2yn'
_symmetry_space_group_name_H-M 'P 1 21/n 1'
_atom_sites_solution_hydrogens geom
_atom_sites_solution_primary direct
_atom_sites_solution_secondary difmap
_audit_creation_method SHELXL-97
_audit_update_record
;
2016-05-21 deposited with the CCDC.
2016-11-01 downloaded from the CCDC.
;
_cell_angle_alpha 90.00
_cell_angle_beta 90.485(2)
_cell_angle_gamma 90.00
_cell_formula_units_Z 4
_cell_length_a 9.6533(2)
_cell_length_b 13.2733(3)
_cell_length_c 15.1062(3)
_cell_measurement_reflns_used 2971
_cell_measurement_temperature 293(2)
_cell_measurement_theta_max 62.4080
_cell_measurement_theta_min 4.4200
_cell_volume 1935.51(7)
_computing_structure_refinement 'SHELXL-97 (Sheldrick, 1997)'
_computing_structure_solution 'SHELXS-97 (Sheldrick, 1990)'
_diffrn_ambient_temperature 293(2)
_diffrn_measured_fraction_theta_full 0.982
_diffrn_measured_fraction_theta_max 0.982
_diffrn_measurement_device_type 'multiwire proportional'
_diffrn_measurement_method 'phi and omega scans'
_diffrn_radiation_monochromator graphite
_diffrn_radiation_source 'fine-focus sealed tube'
_diffrn_radiation_type CuK\a
_diffrn_radiation_wavelength 1.54178
_diffrn_reflns_av_R_equivalents 0.0244
_diffrn_reflns_av_sigmaI/netI 0.0299
_diffrn_reflns_limit_h_max 11
_diffrn_reflns_limit_h_min -10
_diffrn_reflns_limit_k_max 14
_diffrn_reflns_limit_k_min -15
_diffrn_reflns_limit_l_max 17
_diffrn_reflns_limit_l_min -12
_diffrn_reflns_number 6270
_diffrn_reflns_theta_full 62.53
_diffrn_reflns_theta_max 62.53
_diffrn_reflns_theta_min 4.43
_exptl_absorpt_coefficient_mu 2.628
_exptl_absorpt_correction_T_max 0.6083
_exptl_absorpt_correction_T_min 0.4195
_exptl_absorpt_correction_type multi-scan
_exptl_absorpt_process_details multi-scan
_exptl_crystal_colour colorless
_exptl_crystal_density_diffrn 1.374
_exptl_crystal_density_method 'not measured'
_exptl_crystal_description block
_exptl_crystal_F_000 832
_exptl_crystal_size_max 0.40
_exptl_crystal_size_mid 0.32
_exptl_crystal_size_min 0.21
_refine_diff_density_max 0.183
_refine_diff_density_min -0.250
_refine_diff_density_rms 0.036
_refine_ls_extinction_method none
_refine_ls_goodness_of_fit_ref 1.044
_refine_ls_hydrogen_treatment mixed
_refine_ls_matrix_type full
_refine_ls_number_parameters 253
_refine_ls_number_reflns 3035
_refine_ls_number_restraints 0
_refine_ls_restrained_S_all 1.044
_refine_ls_R_factor_all 0.0467
_refine_ls_R_factor_gt 0.0374
_refine_ls_shift/su_max 0.000
_refine_ls_shift/su_mean 0.000
_refine_ls_structure_factor_coef Fsqd
_refine_ls_weighting_details 'calc w=1/[\s^2^(Fo^2^)+(0.0552P)^2^+0.1162P] where P=(Fo^2^+2Fc^2^)/3'
_refine_ls_weighting_scheme calc
_refine_ls_wR_factor_gt 0.0987
_refine_ls_wR_factor_ref 0.1060
_reflns_number_gt 2505
_reflns_number_total 3035
_reflns_threshold_expression >2sigma(I)
_cod_data_source_file c6sc03038f2.cif
_cod_data_source_block SHB2t
_cod_depositor_comments
;
The following automatic conversions were performed:

'_symmetry_cell_setting' value 'Monoclinic' changed to 'monoclinic'
according to
/usr/data/users/saulius/crontab/automatic-downloads/rss-feeds/RSC/lib/dictionaries/cif_core.dic
dictionary named 'cif_core.dic' version 2.4.2 from 2011-04-26.

Automatic conversion script
Id: cif_fix_values 4268 2015-11-12 08:31:59Z antanas 

 Adding full bibliography for 1544443--1544444.cif.
;
_cod_original_sg_symbol_H-M 'P2(1)/n  '
_cod_database_code 1544443

loop_
_symmetry_equiv_pos_as_xyz
'x, y, z'
'-x+1/2, y+1/2, -z+1/2'
'-x, -y, -z'
'x-1/2, -y-1/2, z-1/2'

loop_
_atom_site_label
_atom_site_type_symbol
_atom_site_fract_x
_atom_site_fract_y
_atom_site_fract_z
_atom_site_U_iso_or_equiv
_atom_site_adp_type
_atom_site_occupancy
_atom_site_symmetry_multiplicity
_atom_site_calc_flag
_atom_site_refinement_flags
S2 S 0.16206(6) 0.32199(4) 0.31105(3) 0.06331(19) Uani 1 1 d .
S1 S 0.16361(7) 0.21935(5) -0.12906(4) 0.0755(2) Uani 1 1 d .
C1 C 0.1433(2) 0.35124(19) -0.13811(13) 0.0653(6) Uani 1 1 d .
C13 C 0.1347(2) 0.12017(16) 0.25903(13) 0.0550(5) Uani 1 1 d .
O2 O 0.3017(2) 0.19482(15) -0.15656(12) 0.0941(6) Uani 1 1 d .
C8 C 0.2587(2) 0.22126(18) 0.04074(15) 0.0665(6) Uani 1 1 d .
H8 H 0.3354 0.2545 0.0181 0.080 Uiso 1 1 calc R
C23 C 0.1586(2) 0.34248(17) 0.42505(14) 0.0609(5) Uani 1 1 d .
C9 C 0.2522(2) 0.19980(18) 0.12940(14) 0.0641(6) Uani 1 1 d .
H9 H 0.3240 0.2198 0.1669 0.077 Uiso 1 1 calc R
C24 C 0.1464(2) 0.19204(15) 0.32609(13) 0.0527(5) Uani 1 1 d .
C19 C 0.1406(2) 0.2589(2) 0.56588(15) 0.0722(6) Uani 1 1 d .
H19 H 0.1338 0.2004 0.5995 0.087 Uiso 1 1 calc R
O1 O 0.0479(2) 0.17243(17) -0.17292(12) 0.1074(7) Uani 1 1 d .
C16 C 0.1279(2) 0.06410(17) 0.43869(15) 0.0650(6) Uani 1 1 d .
H16 H 0.1272 0.0447 0.4978 0.078 Uiso 1 1 calc R
C10 C 0.1391(2) 0.14828(16) 0.16386(14) 0.0578(5) Uani 1 1 d .
C17 C 0.1413(2) 0.16583(16) 0.41609(13) 0.0551(5) Uani 1 1 d .
C14 C 0.1172(2) 0.02074(17) 0.28450(16) 0.0653(6) Uani 1 1 d .
H14 H 0.1061 -0.0286 0.2413 0.078 Uiso 1 1 calc R
C7 C 0.1512(2) 0.19342(17) -0.01484(14) 0.0633(6) Uani 1 1 d .
C18 C 0.1476(2) 0.25274(17) 0.47345(13) 0.0579(5) Uani 1 1 d .
C15 C 0.1157(2) -0.00662(17) 0.37333(17) 0.0700(6) Uani 1 1 d .
H15 H 0.1064 -0.0742 0.3885 0.084 Uiso 1 1 calc R
C6 C 0.2535(2) 0.40843(19) -0.16614(14) 0.0679(6) Uani 1 1 d .
H6 H 0.3395 0.3788 -0.1751 0.081 Uiso 1 1 calc R
C12 C 0.0373(3) 0.1435(2) 0.01795(16) 0.0729(6) Uani 1 1 d .
H12 H -0.0357 0.1257 -0.0195 0.087 Uiso 1 1 calc R
C11 C 0.0328(2) 0.12015(19) 0.10691(15) 0.0708(6) Uani 1 1 d .
H11 H -0.0428 0.0850 0.1289 0.085 Uiso 1 1 calc R
C22 C 0.1633(3) 0.43576(19) 0.46728(17) 0.0767(7) Uani 1 1 d .
H22 H 0.1716 0.4949 0.4348 0.092 Uiso 1 1 calc R
C5 C 0.2352(3) 0.5094(2) -0.18064(16) 0.0786(7) Uani 1 1 d .
H5 H 0.3087 0.5479 -0.2012 0.094 Uiso 1 1 calc R
C21 C 0.1555(3) 0.4382(2) 0.55799(19) 0.0872(8) Uani 1 1 d .
H21 H 0.1581 0.5000 0.5871 0.105 Uiso 1 1 calc R
C4 C 0.1120(3) 0.5538(3) -0.1656(2) 0.1017(10) Uani 1 1 d .
H4 H 0.1010 0.6224 -0.1759 0.122 Uiso 1 1 calc R
C20 C 0.1438(3) 0.3506(2) 0.60669(18) 0.0846(8) Uani 1 1 d .
H20 H 0.1379 0.3542 0.6680 0.101 Uiso 1 1 calc R
C2 C 0.0173(3) 0.3954(3) -0.1220(2) 0.1029(10) Uani 1 1 d .
H2 H -0.0570 0.3569 -0.1027 0.123 Uiso 1 1 calc R
C3 C 0.0030(3) 0.4978(3) -0.1350(3) 0.1278(14) Uani 1 1 d .
H3 H -0.0810 0.5290 -0.1230 0.153 Uiso 1 1 calc R

loop_
_atom_site_aniso_label
_atom_site_aniso_U_11
_atom_site_aniso_U_22
_atom_site_aniso_U_33
_atom_site_aniso_U_23
_atom_site_aniso_U_13
_atom_site_aniso_U_12
S2 0.0791(4) 0.0535(3) 0.0573(3) 0.0087(2) 0.0009(2) -0.0069(2)
S1 0.0949(5) 0.0806(4) 0.0509(3) -0.0122(3) 0.0082(3) -0.0219(3)
C1 0.0628(14) 0.0876(16) 0.0455(11) 0.0033(10) -0.0013(9) -0.0128(12)
C13 0.0481(11) 0.0579(12) 0.0591(12) 0.0019(9) 0.0081(8) -0.0029(9)
O2 0.1122(14) 0.0941(13) 0.0766(12) -0.0148(9) 0.0387(10) 0.0029(11)
C8 0.0672(14) 0.0705(14) 0.0619(13) -0.0057(11) 0.0108(10) -0.0194(11)
C23 0.0582(12) 0.0614(13) 0.0630(13) 0.0000(10) -0.0034(9) -0.0039(10)
C9 0.0630(13) 0.0733(14) 0.0560(12) -0.0052(10) 0.0054(9) -0.0154(11)
C24 0.0491(11) 0.0544(11) 0.0549(11) 0.0071(9) 0.0043(8) -0.0035(8)
C19 0.0682(14) 0.0926(18) 0.0558(13) 0.0062(12) -0.0049(10) -0.0057(12)
O1 0.1347(17) 0.1220(17) 0.0653(11) -0.0177(10) -0.0091(10) -0.0581(14)
C16 0.0627(13) 0.0671(14) 0.0654(13) 0.0178(11) 0.0060(10) -0.0030(10)
C10 0.0582(12) 0.0580(12) 0.0574(12) -0.0045(9) 0.0097(9) -0.0039(9)
C17 0.0475(11) 0.0613(12) 0.0565(11) 0.0109(9) 0.0021(8) -0.0015(9)
C14 0.0640(13) 0.0563(13) 0.0759(15) -0.0019(10) 0.0125(10) -0.0015(10)
C7 0.0734(14) 0.0604(13) 0.0563(12) -0.0083(9) 0.0076(10) -0.0107(11)
C18 0.0503(11) 0.0674(13) 0.0560(12) 0.0043(10) -0.0025(9) -0.0030(9)
C15 0.0729(15) 0.0524(12) 0.0848(17) 0.0148(12) 0.0111(11) -0.0013(10)
C6 0.0665(14) 0.0849(17) 0.0523(12) -0.0030(11) -0.0004(9) -0.0134(12)
C12 0.0688(15) 0.0838(16) 0.0661(14) -0.0040(11) -0.0017(11) -0.0206(12)
C11 0.0656(14) 0.0823(16) 0.0645(14) 0.0018(11) 0.0078(10) -0.0211(12)
C22 0.0821(16) 0.0670(15) 0.0809(17) -0.0071(12) -0.0037(12) -0.0030(12)
C5 0.0775(17) 0.092(2) 0.0667(15) 0.0128(13) -0.0065(12) -0.0145(14)
C21 0.0867(18) 0.091(2) 0.0842(19) -0.0280(15) -0.0061(14) -0.0013(15)
C4 0.095(2) 0.099(2) 0.111(2) 0.0378(18) -0.0117(17) 0.0041(18)
C20 0.0799(17) 0.112(2) 0.0622(14) -0.0171(15) -0.0073(12) -0.0059(15)
C2 0.0633(17) 0.120(3) 0.126(3) 0.041(2) 0.0074(15) -0.0057(16)
C3 0.073(2) 0.143(3) 0.168(4) 0.058(3) 0.008(2) 0.024(2)

loop_
_atom_type_symbol
_atom_type_description
_atom_type_scat_dispersion_real
_atom_type_scat_dispersion_imag
_atom_type_scat_source
C C 0.0181 0.0091 'International Tables Vol C Tables 4.2.6.8 and 6.1.1.4'
H H 0.0000 0.0000 'International Tables Vol C Tables 4.2.6.8 and 6.1.1.4'
O O 0.0492 0.0322 'International Tables Vol C Tables 4.2.6.8 and 6.1.1.4'
S S 0.3331 0.5567 'International Tables Vol C Tables 4.2.6.8 and 6.1.1.4'

loop_
_geom_angle_atom_site_label_1
_geom_angle_atom_site_label_2
_geom_angle_atom_site_label_3
_geom_angle
C24 S2 C23 91.32(10)
O2 S1 O1 119.22(13)
O2 S1 C7 108.02(12)
O1 S1 C7 107.92(12)
O2 S1 C1 107.73(12)
O1 S1 C1 107.99(13)
C7 S1 C1 105.10(10)
C2 C1 C6 120.5(3)
C2 C1 S1 120.4(2)
C6 C1 S1 119.0(2)
C14 C13 C24 117.32(19)
C14 C13 C10 120.82(19)
C24 C13 C10 121.86(18)
C9 C8 C7 119.9(2)
C9 C8 H8 120.1
C7 C8 H8 120.1
C22 C23 C18 121.2(2)
C22 C23 S2 126.15(19)
C18 C23 S2 112.62(16)
C8 C9 C10 120.6(2)
C8 C9 H9 119.7
C10 C9 H9 119.7
C13 C24 C17 122.01(19)
C13 C24 S2 125.96(15)
C17 C24 S2 111.98(16)
C20 C19 C18 120.1(2)
C20 C19 H19 120.0
C18 C19 H19 120.0
C15 C16 C17 119.6(2)
C15 C16 H16 120.2
C17 C16 H16 120.2
C11 C10 C9 118.6(2)
C11 C10 C13 120.42(19)
C9 C10 C13 120.89(19)
C16 C17 C24 118.6(2)
C16 C17 C18 128.9(2)
C24 C17 C18 112.42(18)
C13 C14 C15 121.3(2)
C13 C14 H14 119.4
C15 C14 H14 119.4
C8 C7 C12 120.5(2)
C8 C7 S1 119.07(17)
C12 C7 S1 120.38(17)
C19 C18 C23 118.4(2)
C19 C18 C17 130.0(2)
C23 C18 C17 111.64(18)
C16 C15 C14 121.1(2)
C16 C15 H15 119.5
C14 C15 H15 119.5
C5 C6 C1 119.3(2)
C5 C6 H6 120.3
C1 C6 H6 120.3
C11 C12 C7 119.3(2)
C11 C12 H12 120.4
C7 C12 H12 120.4
C12 C11 C10 121.0(2)
C12 C11 H11 119.5
C10 C11 H11 119.5
C21 C22 C23 118.4(2)
C21 C22 H22 120.8
C23 C22 H22 120.8
C4 C5 C6 120.9(3)
C4 C5 H5 119.5
C6 C5 H5 119.5
C22 C21 C20 121.1(3)
C22 C21 H21 119.4
C20 C21 H21 119.4
C5 C4 C3 120.0(3)
C5 C4 H4 120.0
C3 C4 H4 120.0
C19 C20 C21 120.8(2)
C19 C20 H20 119.6
C21 C20 H20 119.6
C1 C2 C3 118.9(3)
C1 C2 H2 120.6
C3 C2 H2 120.6
C4 C3 C2 120.3(3)
C4 C3 H3 119.8
C2 C3 H3 119.8

loop_
_geom_bond_atom_site_label_1
_geom_bond_atom_site_label_2
_geom_bond_distance
S2 C24 1.747(2)
S2 C23 1.744(2)
S1 O2 1.437(2)
S1 O1 1.436(2)
S1 C7 1.764(2)
S1 C1 1.767(3)
C1 C2 1.373(4)
C1 C6 1.376(3)
C13 C14 1.385(3)
C13 C24 1.395(3)
C13 C10 1.486(3)
C8 C9 1.371(3)
C8 C7 1.380(3)
C8 H8 0.9300
C23 C22 1.393(3)
C23 C18 1.402(3)
C9 C10 1.393(3)
C9 H9 0.9300
C24 C17 1.405(3)
C19 C20 1.365(4)
C19 C18 1.401(3)
C19 H19 0.9300
C16 C15 1.367(3)
C16 C17 1.399(3)
C16 H16 0.9300
C10 C11 1.385(3)
C17 C18 1.444(3)
C14 C15 1.390(3)
C14 H14 0.9300
C7 C12 1.380(3)
C15 H15 0.9300
C6 C5 1.369(4)
C6 H6 0.9300
C12 C11 1.380(3)
C12 H12 0.9300
C11 H11 0.9300
C22 C21 1.373(4)
C22 H22 0.9300
C5 C4 1.348(4)
C5 H5 0.9300
C21 C20 1.381(4)
C21 H21 0.9300
C4 C3 1.371(5)
C4 H4 0.9300
C20 H20 0.9300
C2 C3 1.381(5)
C2 H2 0.9300
C3 H3 0.9300

loop_
_geom_torsion_atom_site_label_1
_geom_torsion_atom_site_label_2
_geom_torsion_atom_site_label_3
_geom_torsion_atom_site_label_4
_geom_torsion
O2 S1 C1 C2 175.3(2)
O1 S1 C1 C2 45.3(3)
C7 S1 C1 C2 -69.7(2)
O2 S1 C1 C6 -1.2(2)
O1 S1 C1 C6 -131.16(18)
C7 S1 C1 C6 113.83(18)
C24 S2 C23 C22 -178.2(2)
C24 S2 C23 C18 0.78(17)
C7 C8 C9 C10 1.3(4)
C14 C13 C24 C17 0.2(3)
C10 C13 C24 C17 179.53(18)
C14 C13 C24 S2 -177.24(16)
C10 C13 C24 S2 2.0(3)
C23 S2 C24 C13 176.64(19)
C23 S2 C24 C17 -1.06(16)
C8 C9 C10 C11 -0.7(4)
C8 C9 C10 C13 176.8(2)
C14 C13 C10 C11 54.0(3)
C24 C13 C10 C11 -125.3(2)
C14 C13 C10 C9 -123.5(2)
C24 C13 C10 C9 57.3(3)
C15 C16 C17 C24 -2.0(3)
C15 C16 C17 C18 176.2(2)
C13 C24 C17 C16 1.8(3)
S2 C24 C17 C16 179.57(16)
C13 C24 C17 C18 -176.71(18)
S2 C24 C17 C18 1.1(2)
C24 C13 C14 C15 -2.0(3)
C10 C13 C14 C15 178.7(2)
C9 C8 C7 C12 -0.4(4)
C9 C8 C7 S1 -178.60(18)
O2 S1 C7 C8 42.9(2)
O1 S1 C7 C8 173.1(2)
C1 S1 C7 C8 -71.9(2)
O2 S1 C7 C12 -135.3(2)
O1 S1 C7 C12 -5.1(3)
C1 S1 C7 C12 109.9(2)
C20 C19 C18 C23 0.3(3)
C20 C19 C18 C17 -177.6(2)
C22 C23 C18 C19 0.4(3)
S2 C23 C18 C19 -178.57(16)
C22 C23 C18 C17 178.7(2)
S2 C23 C18 C17 -0.3(2)
C16 C17 C18 C19 -0.8(4)
C24 C17 C18 C19 177.5(2)
C16 C17 C18 C23 -178.8(2)
C24 C17 C18 C23 -0.5(2)
C17 C16 C15 C14 0.3(3)
C13 C14 C15 C16 1.8(3)
C2 C1 C6 C5 -2.1(3)
S1 C1 C6 C5 174.42(17)
C8 C7 C12 C11 -1.0(4)
S1 C7 C12 C11 177.2(2)
C7 C12 C11 C10 1.6(4)
C9 C10 C11 C12 -0.8(4)
C13 C10 C11 C12 -178.3(2)
C18 C23 C22 C21 -0.7(4)
S2 C23 C22 C21 178.13(19)
C1 C6 C5 C4 1.8(4)
C23 C22 C21 C20 0.3(4)
C6 C5 C4 C3 0.2(5)
C18 C19 C20 C21 -0.8(4)
C22 C21 C20 C19 0.5(4)
C6 C1 C2 C3 0.4(5)
S1 C1 C2 C3 -176.0(3)
C5 C4 C3 C2 -1.9(6)
C1 C2 C3 C4 1.6(6)
